data_4517503
loop_
_publ_author_name
'Stenger-Smith, Jenny'
'Kamariza, Mireille'
'Chakraborty, Indranil'
'Ouattara, Ramatoulaye'
'Bertozzi, Carolyn R.'
'Mascharak, Pradip K.'

_publ_section_title
;
 Enhanced Bactericidal Effects of Pyrazinamide Toward Mycobacterium
 smegmatis and Mycobacterium tuberculosis upon Conjugation to a
 {Au(I)-triphenylphosphine}+ Moiety
;
_journal_issue 12
_journal_name_full 'ACS Omega'
_journal_page_first 6826
_journal_page_last 6833
_journal_paper_doi 10.1021/acsomega.0c00071
_journal_volume 5
_journal_year 2020
_chemical_formula_moiety 'C5 H3 Au Cl2 N2 O2'
_chemical_formula_sum 'C5 H3 Au Cl2 N2 O2'
_chemical_formula_weight 390.96
_space_group_crystal_system orthorhombic
_space_group_IT_number 61
_space_group_name_Hall '-P 2ac 2ab'
_space_group_name_H-M_alt 'P b c a'
_atom_sites_solution_hydrogens geom
_atom_sites_solution_primary dual
_atom_sites_solution_secondary difmap
_audit_creation_date 2019-10-04
_audit_creation_method
;
Olex2 1.2
(compiled May 18 2018 14:05:52 for OlexSys, GUI svn.r5506)
;
_cell_angle_alpha 90
_cell_angle_beta 90
_cell_angle_gamma 90
_cell_formula_units_Z 8
_cell_length_a 7.2868(6)
_cell_length_b 14.4003(12)
_cell_length_c 16.4259(13)
_cell_measurement_reflns_used 9908
_cell_measurement_temperature 298(2)
_cell_measurement_theta_max 24.701
_cell_measurement_theta_min 3.058
_cell_volume 1723.6(2)
_computing_cell_refinement 'SAINT V8.38A (?, 2016)'
_computing_data_collection 'Bruker APEX3'
_computing_data_reduction 'SAINT V8.38A (?, 2016)'
_computing_molecular_graphics 'Olex2 (Dolomanov et al., 2009)'
_computing_publication_material 'Olex2 (Dolomanov et al., 2009)'
_computing_structure_refinement 'ShelXL (Sheldrick, 2015)'
_computing_structure_solution 'ShelXT (Sheldrick, 2015)'
_diffrn_ambient_temperature 295.5
_diffrn_measured_fraction_theta_full 0.997
_diffrn_measured_fraction_theta_max 0.997
_diffrn_measurement_device_type 'Bruker D8 Quest PHOTON 100'
_diffrn_measurement_method \w-scan
_diffrn_radiation_type MoK\a
_diffrn_radiation_wavelength 0.71076
_diffrn_reflns_av_R_equivalents 0.0438
_diffrn_reflns_av_unetI/netI 0.0250
_diffrn_reflns_Laue_measured_fraction_full 0.997
_diffrn_reflns_Laue_measured_fraction_max 0.997
_diffrn_reflns_limit_h_max 8
_diffrn_reflns_limit_h_min -8
_diffrn_reflns_limit_k_max 16
_diffrn_reflns_limit_k_min -16
_diffrn_reflns_limit_l_max 19
_diffrn_reflns_limit_l_min -19
_diffrn_reflns_number 15095
_diffrn_reflns_point_group_measured_fraction_full 0.997
_diffrn_reflns_point_group_measured_fraction_max 0.997
_diffrn_reflns_theta_full 24.701
_diffrn_reflns_theta_max 24.701
_diffrn_reflns_theta_min 3.089
_exptl_absorpt_coefficient_mu 17.647
_exptl_absorpt_correction_T_max 0.7451
_exptl_absorpt_correction_T_min 0.3253
_exptl_absorpt_correction_type multi-scan
_exptl_absorpt_process_details
;
 SADABS 2016/2: Krause, L., Herbst-Irmer, R., Sheldrick G.M. & Stalke D.,
 J. Appl. Cryst. 48 (2015) 3-10
;
_exptl_crystal_colour yellow
_exptl_crystal_colour_primary yellow
_exptl_crystal_density_diffrn 3.013
_exptl_crystal_description plate
_exptl_crystal_F_000 1408
_exptl_crystal_size_max 0.25
_exptl_crystal_size_mid 0.22
_exptl_crystal_size_min 0.08
_refine_diff_density_max 0.531
_refine_diff_density_min -0.917
_refine_diff_density_rms 0.182
_refine_ls_extinction_method none
_refine_ls_goodness_of_fit_ref 1.084
_refine_ls_hydrogen_treatment constr
_refine_ls_matrix_type full
_refine_ls_number_parameters 109
_refine_ls_number_reflns 1462
_refine_ls_number_restraints 0
_refine_ls_restrained_S_all 1.084
_refine_ls_R_factor_all 0.0286
_refine_ls_R_factor_gt 0.0243
_refine_ls_shift/su_max 0.002
_refine_ls_shift/su_mean 0.000
_refine_ls_structure_factor_coef Fsqd
_refine_ls_weighting_details 'w=1/[\s^2^(Fo^2^)+(0.0327P)^2^+5.8756P] where P=(Fo^2^+2Fc^2^)/3'
_refine_ls_weighting_scheme calc
_refine_ls_wR_factor_gt 0.0627
_refine_ls_wR_factor_ref 0.0667
_reflns_Friedel_coverage 0.000
_reflns_number_gt 1261
_reflns_number_total 1462
_reflns_threshold_expression 'I > 2\s(I)'
_cod_data_source_file ao0c00071_si_001.cif
_cod_data_source_block ic279_0m
_cod_depositor_comments
;
The following automatic conversions were performed:

data item '_atom_sites_solution_secondary' value 'diffmap' was
changed to 'difmap'.

Automatic conversion script
Id: cif_fix_values 7556 2019-12-06 15:28:31Z antanas 

 Adding full bibliography for 4517503--4517505.cif.

 Adding full bibliography for 4517503--4517505.cif.
;
_cod_database_code 4517503
_shelx_shelxl_version_number 2018/3
_shelx_space_group_comment
;
The symmetry employed for this shelxl refinement is uniquely defined
by the following loop, which should always be used as a source of
symmetry information in preference to the above space-group names.
They are only intended as comments.
;
_olex2_refinement_description
;
1. Fixed Uiso
 At 1.2 times of:
  All C(H) groups
2.a Aromatic/amide H refined with riding coordinates:
 C2(H2), C3(H3), C4(H4)
;
_olex2_submission_special_instructions 'No special instructions were received'

loop_
_space_group_symop_operation_xyz
'x, y, z'
'-x+1/2, -y, z+1/2'
'-x, y+1/2, -z+1/2'
'x+1/2, -y+1/2, -z'
'-x, -y, -z'
'x-1/2, y, -z-1/2'
'x, -y-1/2, z-1/2'
'-x-1/2, y-1/2, z'

loop_
_atom_site_label
_atom_site_type_symbol
_atom_site_fract_x
_atom_site_fract_y
_atom_site_fract_z
_atom_site_U_iso_or_equiv
_atom_site_adp_type
_atom_site_occupancy
_atom_site_site_symmetry_order
_atom_site_calc_flag
_atom_site_refinement_flags_posn
_atom_site_refinement_flags_adp
_atom_site_refinement_flags_occupancy
_atom_site_disorder_assembly
_atom_site_disorder_group
Au1 Au 0.37340(3) 0.60962(2) 0.45244(2) 0.04432(13) Uani 1 1 d . . . . .
Cl1 Cl 0.4949(3) 0.62037(13) 0.32689(12) 0.0743(5) Uani 1 1 d . . . . .
Cl2 Cl 0.2729(2) 0.46503(12) 0.42554(13) 0.0650(5) Uani 1 1 d . . . . .
O1 O 0.4873(7) 0.8323(3) 0.5863(3) 0.0719(14) Uani 1 1 d . . . . .
O2 O 0.4663(7) 0.7361(3) 0.4808(3) 0.0604(12) Uani 1 1 d . . . . .
N1 N 0.1890(10) 0.6405(5) 0.7286(4) 0.0727(17) Uani 1 1 d . . . . .
N2 N 0.2807(7) 0.6128(3) 0.5681(3) 0.0424(11) Uani 1 1 d . . . . .
C1 C 0.3313(8) 0.6905(4) 0.6073(4) 0.0458(14) Uani 1 1 d . . . . .
C2 C 0.2859(9) 0.7033(5) 0.6873(4) 0.0588(17) Uani 1 1 d . . . . .
H2 H 0.323580 0.757242 0.713552 0.071 Uiso 1 1 calc R . . . .
C3 C 0.1394(10) 0.5652(6) 0.6874(6) 0.069(2) Uani 1 1 d . . . . .
H3 H 0.069000 0.520941 0.714319 0.083 Uiso 1 1 calc R . . . .
C4 C 0.1847(9) 0.5483(4) 0.6082(5) 0.0531(16) Uani 1 1 d . . . . .
H4 H 0.149800 0.493340 0.582825 0.064 Uiso 1 1 calc R . . . .
C5 C 0.4371(9) 0.7596(4) 0.5561(4) 0.0528(16) Uani 1 1 d . . . . .

loop_
_atom_site_aniso_label
_atom_site_aniso_U_11
_atom_site_aniso_U_22
_atom_site_aniso_U_33
_atom_site_aniso_U_23
_atom_site_aniso_U_13
_atom_site_aniso_U_12
Au1 0.04358(19) 0.04043(18) 0.0490(2) 0.00125(9) -0.00528(9) 0.00177(9)
Cl1 0.0931(14) 0.0763(12) 0.0535(10) 0.0005(9) 0.0060(10) -0.0013(10)
Cl2 0.0568(10) 0.0517(9) 0.0865(12) -0.0142(9) -0.0153(9) 0.0013(8)
O1 0.075(3) 0.052(3) 0.089(4) -0.013(3) 0.014(3) -0.017(3)
O2 0.072(3) 0.041(2) 0.068(3) 0.000(2) 0.012(3) -0.013(2)
N1 0.079(4) 0.080(4) 0.059(4) 0.006(3) 0.005(3) 0.007(4)
N2 0.032(3) 0.042(3) 0.053(3) 0.004(2) -0.006(2) 0.002(2)
C1 0.039(3) 0.040(3) 0.059(4) 0.000(3) -0.003(3) -0.001(3)
C2 0.059(4) 0.060(4) 0.057(4) 0.005(3) -0.004(3) 0.000(3)
C3 0.064(5) 0.062(5) 0.081(6) 0.025(4) 0.009(4) -0.002(4)
C4 0.045(3) 0.043(3) 0.071(5) 0.006(3) 0.003(3) -0.006(3)
C5 0.049(3) 0.038(3) 0.071(5) 0.002(3) -0.004(3) -0.006(3)

loop_
_atom_type_symbol
_atom_type_description
_atom_type_scat_dispersion_real
_atom_type_scat_dispersion_imag
_atom_type_scat_source
C C 0.0033 0.0016 'International Tables Vol C Tables 4.2.6.8 and 6.1.1.4'
H H 0.0000 0.0000 'International Tables Vol C Tables 4.2.6.8 and 6.1.1.4'
Au Au -2.0133 8.8022 'International Tables Vol C Tables 4.2.6.8 and 6.1.1.4'
Cl Cl 0.1484 0.1585 'International Tables Vol C Tables 4.2.6.8 and 6.1.1.4'
N N 0.0061 0.0033 'International Tables Vol C Tables 4.2.6.8 and 6.1.1.4'
O O 0.0106 0.0060 'International Tables Vol C Tables 4.2.6.8 and 6.1.1.4'

loop_
_geom_angle_atom_site_label_1
_geom_angle_atom_site_label_2
_geom_angle_atom_site_label_3
_geom_angle
_geom_angle_site_symmetry_1
_geom_angle_site_symmetry_3
_geom_angle_publ_flag
Cl1 Au1 Cl2 90.68(7) . . ?
O2 Au1 Cl1 91.01(16) . . ?
O2 Au1 Cl2 177.62(16) . . ?
O2 Au1 N2 82.7(2) . . ?
N2 Au1 Cl1 173.59(15) . . ?
N2 Au1 Cl2 95.57(14) . . ?
C5 O2 Au1 113.8(4) . . ?
C3 N1 C2 115.9(7) . . ?
C1 N2 Au1 112.3(4) . . ?
C4 N2 Au1 128.6(5) . . ?
C4 N2 C1 119.1(6) . . ?
N2 C1 C2 120.5(6) . . ?
N2 C1 C5 114.9(6) . . ?
C2 C1 C5 124.6(6) . . ?
N1 C2 C1 121.7(7) . . ?
N1 C3 C4 124.5(7) . . ?
N2 C4 C3 118.2(7) . . ?
O1 C5 O2 124.3(6) . . ?
O1 C5 C1 119.6(7) . . ?
O2 C5 C1 116.2(5) . . ?

loop_
_geom_bond_atom_site_label_1
_geom_bond_atom_site_label_2
_geom_bond_distance
_geom_bond_site_symmetry_2
_geom_bond_publ_flag
Au1 Cl1 2.250(2) . ?
Au1 Cl2 2.2510(17) . ?
Au1 O2 1.998(4) . ?
Au1 N2 2.016(6) . ?
O1 C5 1.215(8) . ?
O2 C5 1.300(8) . ?
N1 C2 1.333(9) . ?
N1 C3 1.330(11) . ?
N2 C1 1.342(8) . ?
N2 C4 1.337(8) . ?
C1 C2 1.368(9) . ?
C1 C5 1.514(9) . ?
C3 C4 1.363(11) . ?
